data_7129658
loop_
_publ_author_name
'Fong, Angela'
'Cambell, Cameron'
'Huynh, Silvia'
'McCormick McPherson, Laura J.'
'Teat, Simon'
'Bebbington, Magnus W. P.'
'Dalgarno, Scott'

_publ_section_title
;
 Facile Synthetic Routes to Bridge-Functionalised Calix[4]arenes
;
_journal_name_full 'Chemical Communications'
_journal_paper_doi 10.1039/D1CC06889J
_journal_year 2022
_chemical_formula_moiety 'C88 H96 N8 O4'
_chemical_formula_sum 'C88 H96 N8 O4'
_chemical_formula_weight 1329.72
_space_group_crystal_system monoclinic
_space_group_IT_number 13
_space_group_name_Hall '-P 2yc'
_space_group_name_H-M_alt 'P 1 2/c 1'
_atom_sites_solution_hydrogens geom
_audit_creation_date 2022-01-24
_audit_creation_method
;
Olex2 1.3
(compiled 2020.11.12 svn.r5f609507 for OlexSys, GUI svn.r6408)
;
_audit_update_record
;
2022-01-24 deposited with the CCDC.	2022-02-01 downloaded from the CCDC.
;
_cell_angle_alpha 90
_cell_angle_beta 109.163(9)
_cell_angle_gamma 90
_cell_formula_units_Z 2
_cell_length_a 16.153(9)
_cell_length_b 11.480(6)
_cell_length_c 21.506(12)
_cell_measurement_reflns_used 836
_cell_measurement_temperature 100(2)
_cell_measurement_theta_max 11.82
_cell_measurement_theta_min 2.31
_cell_volume 3767(4)
_computing_cell_refinement 'SAINT V8.38A (?, 2016)'
_computing_data_collection 'Apex II (Bruker)'
_computing_data_reduction 'SAINT V8.38A (?, 2016)'
_computing_molecular_graphics 'Olex2 1.3 (Dolomanov et al., 2009)'
_computing_publication_material 'Olex2 1.3 (Dolomanov et al., 2009)'
_computing_structure_refinement 'SHELXL-2018/3 (Sheldrick, 2018)'
_computing_structure_solution 'ShelXT (Sheldrick, 2015)'
_diffrn_ambient_temperature 100(2)
_diffrn_measured_fraction_theta_full 0.858
_diffrn_measured_fraction_theta_max 0.860
_diffrn_measurement_device_type 'Bruker Apex II CCD diffractometer'
_diffrn_measurement_method '\w rotation with narrow frames'
_diffrn_radiation_type Synchrotron
_diffrn_radiation_wavelength 0.7288
_diffrn_reflns_av_unetI/netI 0.0473
_diffrn_reflns_Laue_measured_fraction_full 0.858
_diffrn_reflns_Laue_measured_fraction_max 0.860
_diffrn_reflns_limit_h_max 16
_diffrn_reflns_limit_h_min -17
_diffrn_reflns_limit_k_max 12
_diffrn_reflns_limit_k_min 0
_diffrn_reflns_limit_l_max 23
_diffrn_reflns_limit_l_min 0
_diffrn_reflns_number 5337
_diffrn_reflns_point_group_measured_fraction_full 0.858
_diffrn_reflns_point_group_measured_fraction_max 0.860
_diffrn_reflns_theta_full 23.938
_diffrn_reflns_theta_max 23.938
_diffrn_reflns_theta_min 1.369
_diffrn_source 'Advanced Light Source station 12.2.1'
_exptl_absorpt_coefficient_mu 0.075
_exptl_absorpt_correction_type multi-scan
_exptl_absorpt_process_details
;
 TWINABS-2012/1 (Bruker,2012) was used for absorption correction.
 
For component 1:
 wR2(int) was 0.0686 before and 0.0527 after correction.
 The Ratio of minimum to maximum transmission not present.
 The \l/2 correction factor is Not present
 
For component 2:
 wR2(int) was 0.0818 before and 0.0498 after correction.
 The Ratio of minimum to maximum transmission is 0.87.
 The \l/2 correction factor is Not present

Final HKLF 4 output contains 40955 reflections, Rint = 0.1040
 (22565 with I > 3sig(I), Rint = 0.0639)
;
_exptl_crystal_colour Colourless
_exptl_crystal_density_diffrn 1.172
_exptl_crystal_description Plate
_exptl_crystal_F_000 1424
_exptl_crystal_size_max 0.32
_exptl_crystal_size_mid 0.125
_exptl_crystal_size_min 0.05
_exptl_transmission_factor_max 0.745
_exptl_transmission_factor_min 0.649
_refine_diff_density_max 0.330
_refine_diff_density_min -0.252
_refine_diff_density_rms 0.059
_refine_ls_extinction_method none
_refine_ls_goodness_of_fit_ref 0.935
_refine_ls_hydrogen_treatment constr
_refine_ls_matrix_type full
_refine_ls_number_parameters 510
_refine_ls_number_reflns 5337
_refine_ls_number_restraints 144
_refine_ls_restrained_S_all 0.953
_refine_ls_R_factor_all 0.0719
_refine_ls_R_factor_gt 0.0581
_refine_ls_shift/su_max 0.022
_refine_ls_shift/su_mean 0.002
_refine_ls_structure_factor_coef Fsqd
_refine_ls_weighting_details 'w=1/[\s^2^(Fo^2^)+(0.0834P)^2^+3.3128P] where P=(Fo^2^+2Fc^2^)/3'
_refine_ls_weighting_scheme calc
_refine_ls_wR_factor_gt 0.1480
_refine_ls_wR_factor_ref 0.1598
_reflns_Friedel_coverage 0.000
_reflns_number_gt 4486
_reflns_number_total 5337
_reflns_threshold_expression 'I > 2\s(I)'
_cod_data_source_file d1cc06889j2.cif
_cod_data_source_block 5D
_cod_database_code 7129658
_shelx_shelxl_version_number 2018/3
_shelx_space_group_comment
;
The symmetry employed for this shelxl refinement is uniquely defined
by the following loop, which should always be used as a source of
symmetry information in preference to the above space-group names.
They are only intended as comments.
;
_shelx_estimated_absorpt_t_max 0.996
_shelx_estimated_absorpt_t_min 0.976
_olex2_refinement_description
;
1. Twinned data refinement
 Scales: 0.50248
 0.49752
2. Rigid body (RIGU) restrains
 C15, C16, C18, C20, C17, C19, C21
 with sigma for 1-2 distances of 0.001 and sigma for 1-3 distances of 0.001
 C22, C24, C26, C28, C23, C25, C27
 with sigma for 1-2 distances of 0.001 and sigma for 1-3 distances of 0.001
 N3, C36, C37, C38, C39, C40
 with sigma for 1-2 distances of 0.001 and sigma for 1-3 distances of 0.001
 N4, C46, C47, C48, C49, C50
 with sigma for 1-2 distances of 0.001 and sigma for 1-3 distances of 0.002
3. Others
 Fixed Sof: C16(0.333) H16A(0.333) H16B(0.333) H16C(0.333) C18(0.333)
 H18A(0.333) H18B(0.333) H18C(0.333) C20(0.333) H20A(0.333) H20B(0.333)
 H20C(0.333) C24(0.5) H24A(0.5) H24B(0.5) H24C(0.5) C26(0.5) H26A(0.5)
 H26B(0.5) H26C(0.5) C28(0.5) H28A(0.5) H28B(0.5) H28C(0.5) C17(0.667)
 H17A(0.667) H17B(0.667) H17C(0.667) C19(0.667) H19A(0.667) H19B(0.667)
 H19C(0.667) C21(0.667) H21A(0.667) H21B(0.667) H21C(0.667) C23(0.5) H23A(0.5)
 H23B(0.5) H23C(0.5) C25(0.5) H25A(0.5) H25B(0.5) H25C(0.5) C27(0.5) H27A(0.5)
 H27B(0.5) H27C(0.5)
4.a Ternary CH refined with riding coordinates:
 C7(H7), C14(H14)
4.b Me refined with riding coordinates:
 C16(H16A,H16B,H16C), C18(H18A,H18B,H18C), C20(H20A,H20B,H20C), C24(H24A,H24B,
 H24C), C26(H26A,H26B,H26C), C28(H28A,H28B,H28C), C17(H17A,H17B,H17C), C19(H19A,
 H19B,H19C), C21(H21A,H21B,H21C), C23(H23A,H23B,H23C), C25(H25A,H25B,H25C),
 C27(H27A,H27B,H27C)
4.c Aromatic/amide H refined with riding coordinates:
 C2(H2), C4(H4), C9(H9), C11(H11), C32(H32), C33(H33), C37(H37), C38(H38),
 C39(H39), C40(H40), C42(H42), C43(H43), C47(H47), C48(H48), C49(H49), C50(H50)
4.d Idealised Me refined as rotating group:
 C29(H29A,H29B,H29C), C30(H30A,H30B,H30C), C35(H35A,H35B,H35C), C45(H45A,H45B,
 H45C)
;
_olex2_submission_special_instructions 'No special instructions were received'

loop_
_space_group_symop_operation_xyz
'x, y, z'
'-x, y, -z+1/2'
'-x, -y, -z'
'x, -y, z-1/2'

loop_
_atom_site_label
_atom_site_type_symbol
_atom_site_fract_x
_atom_site_fract_y
_atom_site_fract_z
_atom_site_U_iso_or_equiv
_atom_site_adp_type
_atom_site_occupancy
_atom_site_site_symmetry_order
_atom_site_calc_flag
_atom_site_refinement_flags_posn
_atom_site_refinement_flags_adp
_atom_site_refinement_flags_occupancy
_atom_site_disorder_assembly
_atom_site_disorder_group
O1 O 0.39242(12) 0.17466(16) 0.22293(18) 0.0357(5) Uani 1 1 d . . . . .
O2 O 0.5005(2) 0.13785(16) 0.37528(10) 0.0391(5) Uani 1 1 d . . . . .
N1 N 0.2062(2) 0.1972(3) 0.36179(19) 0.0447(9) Uani 1 1 d . . . . .
N2 N 0.7951(2) 0.1973(3) 0.50727(17) 0.0404(9) Uani 1 1 d . . . . .
N3 N 0.0936(6) 0.0053(6) 0.2238(4) 0.122(2) Uani 1 1 d . . . . .
N4 N 0.7693(4) -0.1030(5) 0.4435(4) 0.120(2) Uani 1 1 d . . . . .
C1 C 0.2879(3) 0.2888(3) 0.1410(2) 0.0354(10) Uani 1 1 d . . . . .
C2 C 0.2185(3) 0.3675(4) 0.1249(2) 0.0417(10) Uani 1 1 d . . . . .
H2 H 0.194995 0.394028 0.080747 0.050 Uiso 1 1 calc R U . . .
C3 C 0.18232(19) 0.4088(3) 0.1714(3) 0.0442(8) Uani 1 1 d . . . . .
C4 C 0.2182(3) 0.3683(3) 0.2359(2) 0.0396(10) Uani 1 1 d . . . . .
H4 H 0.194731 0.395548 0.268334 0.047 Uiso 1 1 calc R U . . .
C5 C 0.2873(3) 0.2889(3) 0.2541(2) 0.0347(10) Uani 1 1 d . . . . .
C6 C 0.32056(16) 0.2486(2) 0.2057(3) 0.0327(6) Uani 1 1 d . . . . .
C7 C 0.3334(3) 0.2539(4) 0.3256(2) 0.0410(11) Uani 1 1 d . . . . .
H7 H 0.347331 0.168962 0.325888 0.049 Uiso 1 1 calc R U . . .
C8 C 0.4209(3) 0.3191(4) 0.3525(2) 0.0337(10) Uani 1 1 d . . . . .
C9 C 0.4215(3) 0.4418(4) 0.3507(2) 0.0379(10) Uani 1 1 d . . . . .
H9 H 0.367397 0.482603 0.335166 0.045 Uiso 1 1 calc R U . . .
C10 C 0.5004(4) 0.5052(3) 0.37147(16) 0.0343(6) Uani 1 1 d . . . . .
C11 C 0.5771(3) 0.4411(4) 0.3898(2) 0.0359(10) Uani 1 1 d . . . . .
H11 H 0.631096 0.482156 0.402143 0.043 Uiso 1 1 calc R U . . .
C12 C 0.5797(3) 0.3190(4) 0.3912(2) 0.0387(10) Uani 1 1 d . . . . .
C13 C 0.4997(3) 0.2598(2) 0.37404(14) 0.0349(6) Uani 1 1 d . . . . .
C14 C 0.6656(3) 0.2526(4) 0.4081(2) 0.0354(10) Uani 1 1 d . . . . .
H14 H 0.651551 0.167728 0.401703 0.042 Uiso 1 1 calc R U . . .
C15 C 0.1085(2) 0.4994(3) 0.1535(5) 0.0571(8) Uani 1 1 d . . . . .
C22 C 0.5001(4) 0.6383(3) 0.37466(17) 0.0443(7) Uani 1 1 d . . . . .
C29 C 0.3702(2) 0.0528(2) 0.2176(3) 0.0463(7) Uani 1 1 d . . . . .
H29A H 0.318150 0.040222 0.178853 0.069 Uiso 1 1 calc R U . . .
H29B H 0.357864 0.027642 0.257188 0.069 Uiso 1 1 calc R U . . .
H29C H 0.419303 0.007614 0.212980 0.069 Uiso 1 1 calc R U . . .
C30 C 0.4987(4) 0.0920(3) 0.43667(17) 0.0466(8) Uani 1 1 d . . . . .
H30A H 0.497701 0.006745 0.434744 0.070 Uiso 1 1 calc R U . . .
H30B H 0.446100 0.120096 0.445172 0.070 Uiso 1 1 calc R U . . .
H30C H 0.550964 0.117900 0.472139 0.070 Uiso 1 1 calc R U . . .
C31 C 0.2772(3) 0.2699(4) 0.3683(2) 0.0453(11) Uani 1 1 d . . . . .
C32 C 0.2733(4) 0.3563(4) 0.4113(3) 0.0678(17) Uani 1 1 d . . . . .
H32 H 0.313215 0.419444 0.424959 0.081 Uiso 1 1 calc R U . . .
C33 C 0.1999(4) 0.3358(4) 0.4321(3) 0.0725(17) Uani 1 1 d . . . . .
H33 H 0.182335 0.382672 0.462014 0.087 Uiso 1 1 calc R U . . .
C34 C 0.1591(3) 0.2382(4) 0.4021(3) 0.0538(13) Uani 1 1 d . . . . .
C35 C 0.0795(3) 0.1752(4) 0.4063(3) 0.0658(17) Uani 1 1 d . . . . .
H35A H 0.038038 0.163294 0.361850 0.099 Uiso 1 1 calc R U . . .
H35B H 0.051555 0.221682 0.432069 0.099 Uiso 1 1 calc R U . . .
H35C H 0.097055 0.099546 0.427647 0.099 Uiso 1 1 calc R U . . .
C36 C 0.1869(3) 0.0942(4) 0.3228(2) 0.0493(10) Uani 1 1 d . . . . .
C37 C 0.1190(4) 0.0934(6) 0.2641(3) 0.0783(15) Uani 1 1 d . . . . .
H37 H 0.087302 0.164058 0.251531 0.094 Uiso 1 1 calc R U . . .
C38 C 0.1421(6) -0.0847(7) 0.2418(4) 0.110(2) Uani 1 1 d . . . . .
H38 H 0.125871 -0.149459 0.212833 0.132 Uiso 1 1 calc R U . . .
C39 C 0.2139(5) -0.1018(5) 0.2965(3) 0.0810(15) Uani 1 1 d . . . . .
H39 H 0.246585 -0.172234 0.304981 0.097 Uiso 1 1 calc R U . . .
C40 C 0.2347(4) -0.0041(4) 0.3394(4) 0.0644(15) Uani 1 1 d . . . . .
H40 H 0.282087 -0.008041 0.379638 0.077 Uiso 1 1 calc R U . . .
C41 C 0.7231(3) 0.2707(4) 0.4794(2) 0.0431(11) Uani 1 1 d . . . . .
C42 C 0.7268(4) 0.3563(4) 0.5228(2) 0.0612(14) Uani 1 1 d . . . . .
H42 H 0.685913 0.418210 0.517147 0.073 Uiso 1 1 calc R U . . .
C43 C 0.8028(3) 0.3379(4) 0.5788(3) 0.0631(13) Uani 1 1 d . . . . .
H43 H 0.821978 0.386192 0.616736 0.076 Uiso 1 1 calc R U . . .
C44 C 0.8427(3) 0.2400(4) 0.5686(2) 0.0509(13) Uani 1 1 d . . . . .
C45 C 0.9237(2) 0.1787(3) 0.6111(3) 0.0529(10) Uani 1 1 d . . . . .
H45A H 0.911335 0.095461 0.612977 0.079 Uiso 1 1 calc R U . . .
H45B H 0.941527 0.211478 0.655677 0.079 Uiso 1 1 calc R U . . .
H45C H 0.971017 0.189276 0.592527 0.079 Uiso 1 1 calc R U . . .
C46 C 0.8107(3) 0.0926(4) 0.4782(2) 0.0447(10) Uani 1 1 d . . . . .
C47 C 0.7545(4) -0.0013(4) 0.4713(4) 0.0655(16) Uani 1 1 d . . . . .
H47 H 0.705306 0.005055 0.486000 0.079 Uiso 1 1 calc R U . . .
C48 C 0.8434(6) -0.1072(8) 0.4236(4) 0.138(3) Uani 1 1 d . . . . .
H48 H 0.855019 -0.177504 0.404703 0.165 Uiso 1 1 calc R U . . .
C49 C 0.8970(6) -0.0214(8) 0.4294(4) 0.121(3) Uani 1 1 d . . . . .
H49 H 0.946329 -0.029346 0.415015 0.146 Uiso 1 1 calc R U . . .
C50 C 0.8822(4) 0.0813(7) 0.4565(3) 0.0809(17) Uani 1 1 d . . . . .
H50 H 0.921075 0.145047 0.460447 0.097 Uiso 1 1 calc R U . . .
C16 C 0.0995(12) 0.5572(16) 0.2242(9) 0.078(4) Uani 0.333 1 d . . P A 1
H16A H 0.153192 0.600075 0.247568 0.116 Uiso 0.333 1 calc R U P A 1
H16B H 0.049324 0.610355 0.213179 0.116 Uiso 0.333 1 calc R U P A 1
H16C H 0.090942 0.494344 0.252257 0.116 Uiso 0.333 1 calc R U P A 1
C18 C 0.1357(14) 0.6044(15) 0.1216(14) 0.091(6) Uani 0.333 1 d . . P A 1
H18A H 0.197052 0.623677 0.145523 0.137 Uiso 0.333 1 calc R U P A 1
H18B H 0.129274 0.586098 0.075684 0.137 Uiso 0.333 1 calc R U P A 1
H18C H 0.098415 0.670979 0.122893 0.137 Uiso 0.333 1 calc R U P A 1
C20 C 0.0223(7) 0.4445(11) 0.1320(12) 0.071(3) Uani 0.333 1 d . . P A 1
H20A H 0.022144 0.378679 0.160944 0.106 Uiso 0.333 1 calc R U P A 1
H20B H -0.021981 0.501461 0.133895 0.106 Uiso 0.333 1 calc R U P A 1
H20C H 0.008878 0.416580 0.086685 0.106 Uiso 0.333 1 calc R U P A 1
C24 C 0.5391(7) 0.6723(8) 0.4479(5) 0.0480(19) Uani 0.5 1 d . . P B 1
H24A H 0.596705 0.635599 0.467007 0.072 Uiso 0.5 1 calc R U P B 1
H24B H 0.545442 0.757114 0.451713 0.072 Uiso 0.5 1 calc R U P B 1
H24C H 0.500002 0.645671 0.471479 0.072 Uiso 0.5 1 calc R U P B 1
C26 C 0.5697(7) 0.6852(12) 0.3386(7) 0.061(3) Uani 0.5 1 d . . P B 1
H26A H 0.626671 0.647549 0.358808 0.091 Uiso 0.5 1 calc R U P B 1
H26B H 0.547270 0.665983 0.291616 0.091 Uiso 0.5 1 calc R U P B 1
H26C H 0.576363 0.769782 0.343967 0.091 Uiso 0.5 1 calc R U P B 1
C28 C 0.4162(7) 0.6914(10) 0.3464(5) 0.041(2) Uani 0.5 1 d . . P B 1
H28A H 0.422269 0.776207 0.350666 0.061 Uiso 0.5 1 calc R U P B 1
H28B H 0.392143 0.670380 0.299774 0.061 Uiso 0.5 1 calc R U P B 1
H28C H 0.376710 0.663978 0.369493 0.061 Uiso 0.5 1 calc R U P B 1
C17 C 0.1432(7) 0.6101(7) 0.1925(5) 0.084(3) Uani 0.667 1 d . . P A 2
H17A H 0.169515 0.590779 0.239254 0.126 Uiso 0.667 1 calc R U P A 2
H17B H 0.187518 0.645737 0.176511 0.126 Uiso 0.667 1 calc R U P A 2
H17C H 0.094747 0.664935 0.186812 0.126 Uiso 0.667 1 calc R U P A 2
C19 C 0.0686(8) 0.5220(12) 0.0837(5) 0.117(4) Uani 0.667 1 d . . P A 2
H19A H 0.022461 0.580679 0.077087 0.175 Uiso 0.667 1 calc R U P A 2
H19B H 0.113272 0.550849 0.065813 0.175 Uiso 0.667 1 calc R U P A 2
H19C H 0.043198 0.449847 0.061144 0.175 Uiso 0.667 1 calc R U P A 2
C21 C 0.0394(6) 0.4645(10) 0.1890(7) 0.105(3) Uani 0.667 1 d . . P A 2
H21A H 0.070357 0.450367 0.235859 0.157 Uiso 0.667 1 calc R U P A 2
H21B H -0.002673 0.528104 0.184225 0.157 Uiso 0.667 1 calc R U P A 2
H21C H 0.008257 0.393699 0.168768 0.157 Uiso 0.667 1 calc R U P A 2
C23 C 0.4669(9) 0.6725(10) 0.4340(6) 0.067(3) Uani 0.5 1 d . . P B 2
H23A H 0.411460 0.632670 0.428914 0.101 Uiso 0.5 1 calc R U P B 2
H23B H 0.510804 0.649049 0.475621 0.101 Uiso 0.5 1 calc R U P B 2
H23C H 0.458078 0.756965 0.433995 0.101 Uiso 0.5 1 calc R U P B 2
C25 C 0.5821(8) 0.6955(10) 0.3803(8) 0.059(3) Uani 0.5 1 d . . P B 2
H25A H 0.574730 0.780019 0.381911 0.089 Uiso 0.5 1 calc R U P B 2
H25B H 0.627434 0.669513 0.420586 0.089 Uiso 0.5 1 calc R U P B 2
H25C H 0.599647 0.675570 0.342054 0.089 Uiso 0.5 1 calc R U P B 2
C27 C 0.4251(7) 0.6889(10) 0.3144(6) 0.053(2) Uani 0.5 1 d . . P B 2
H27A H 0.369732 0.649873 0.310812 0.079 Uiso 0.5 1 calc R U P B 2
H27B H 0.419262 0.772665 0.320570 0.079 Uiso 0.5 1 calc R U P B 2
H27C H 0.439288 0.675659 0.273991 0.079 Uiso 0.5 1 calc R U P B 2

loop_
_atom_site_aniso_label
_atom_site_aniso_U_11
_atom_site_aniso_U_22
_atom_site_aniso_U_33
_atom_site_aniso_U_23
_atom_site_aniso_U_13
_atom_site_aniso_U_12
O1 0.0352(10) 0.0355(10) 0.0347(14) 0.0005(17) 0.0091(16) 0.0033(8)
O2 0.0516(12) 0.0339(10) 0.0355(16) 0.0032(9) 0.0192(19) -0.0014(16)
N1 0.051(2) 0.0352(18) 0.057(3) -0.0065(17) 0.030(2) -0.0112(16)
N2 0.0423(19) 0.042(2) 0.033(2) 0.0058(16) 0.0073(17) -0.0075(15)
N3 0.120(5) 0.120(4) 0.097(4) -0.035(3) -0.006(3) -0.026(3)
N4 0.108(4) 0.068(3) 0.134(5) -0.038(3) -0.028(3) 0.020(3)
C1 0.034(2) 0.034(2) 0.035(3) -0.0028(19) 0.007(2) -0.0047(18)
C2 0.038(2) 0.038(2) 0.044(3) -0.004(2) 0.007(2) 0.0001(19)
C3 0.0354(16) 0.0328(15) 0.058(3) -0.007(3) 0.007(3) 0.0017(13)
C4 0.038(2) 0.031(2) 0.055(3) -0.007(2) 0.024(2) -0.0033(18)
C5 0.034(2) 0.031(2) 0.043(3) -0.0010(19) 0.017(2) -0.0051(18)
C6 0.0293(14) 0.0293(14) 0.040(2) -0.004(2) 0.012(2) -0.0019(11)
C7 0.045(2) 0.036(2) 0.046(3) -0.003(2) 0.020(2) -0.0040(19)
C8 0.044(2) 0.034(2) 0.027(2) -0.001(2) 0.018(2) -0.005(2)
C9 0.038(2) 0.038(2) 0.039(3) -0.001(2) 0.016(2) -0.0009(19)
C10 0.0420(15) 0.0338(14) 0.030(2) -0.0004(13) 0.017(3) -0.003(2)
C11 0.043(2) 0.038(2) 0.028(2) 0.0014(19) 0.013(2) -0.005(2)
C12 0.046(2) 0.042(2) 0.027(2) 0.000(2) 0.011(2) -0.003(2)
C13 0.0440(16) 0.0333(15) 0.029(2) 0.0007(13) 0.015(3) -0.004(2)
C14 0.041(2) 0.035(2) 0.027(2) 0.0014(19) 0.008(2) -0.0002(18)
C15 0.0413(15) 0.0469(16) 0.076(2) -0.002(2) 0.009(3) 0.0107(16)
C22 0.0497(14) 0.0371(16) 0.049(2) 0.0007(13) 0.020(2) -0.006(2)
C29 0.0527(18) 0.0313(15) 0.054(3) 0.001(3) 0.016(3) 0.0025(14)
C30 0.0594(19) 0.0439(17) 0.041(3) 0.0109(16) 0.023(3) 0.001(3)
C31 0.052(2) 0.042(2) 0.050(3) -0.005(2) 0.028(2) -0.012(2)
C32 0.085(4) 0.052(3) 0.088(4) -0.026(3) 0.059(4) -0.031(3)
C33 0.097(4) 0.058(3) 0.092(5) -0.015(3) 0.072(4) -0.019(3)
C34 0.064(2) 0.047(2) 0.069(4) -0.005(3) 0.047(3) -0.011(2)
C35 0.067(3) 0.054(3) 0.094(5) 0.002(3) 0.050(3) -0.010(2)
C36 0.046(2) 0.050(2) 0.059(3) -0.0038(19) 0.0274(18) -0.0118(17)
C37 0.070(3) 0.089(3) 0.068(3) -0.006(2) 0.012(2) -0.019(3)
C38 0.127(5) 0.086(3) 0.115(4) -0.029(3) 0.038(3) -0.042(3)
C39 0.110(4) 0.052(2) 0.105(4) -0.007(2) 0.069(3) -0.007(3)
C40 0.071(3) 0.052(2) 0.081(3) 0.0035(19) 0.039(3) -0.0027(18)
C41 0.048(2) 0.044(2) 0.034(3) 0.002(2) 0.009(2) 0.002(2)
C42 0.085(4) 0.049(3) 0.035(3) -0.004(2) 0.001(3) 0.014(3)
C43 0.084(3) 0.050(2) 0.035(3) -0.014(3) -0.008(3) 0.010(2)
C44 0.057(3) 0.046(2) 0.041(3) 0.006(2) 0.004(2) -0.010(2)
C45 0.050(2) 0.053(2) 0.046(3) 0.006(3) 0.002(3) -0.0110(18)
C46 0.046(2) 0.042(2) 0.039(3) -0.0009(19) 0.0031(19) 0.0030(16)
C47 0.055(3) 0.038(2) 0.078(4) 0.001(2) -0.014(3) -0.0009(16)
C48 0.122(5) 0.132(5) 0.116(6) -0.073(5) -0.019(4) 0.050(4)
C49 0.105(5) 0.161(5) 0.082(5) -0.050(4) 0.009(4) 0.051(4)
C50 0.061(3) 0.126(4) 0.054(3) -0.025(3) 0.018(2) 0.010(3)
C16 0.077(9) 0.062(9) 0.093(6) -0.007(6) 0.027(6) 0.028(8)
C18 0.088(11) 0.054(7) 0.159(16) 0.025(9) 0.077(13) 0.031(7)
C20 0.040(3) 0.060(6) 0.104(10) -0.001(8) 0.013(6) 0.010(3)
C24 0.058(5) 0.029(4) 0.052(3) -0.006(3) 0.011(3) 0.008(4)
C26 0.049(4) 0.066(7) 0.070(6) 0.020(6) 0.023(5) -0.009(5)
C28 0.051(3) 0.040(5) 0.036(4) -0.007(4) 0.020(3) -0.003(3)
C17 0.101(6) 0.038(3) 0.092(5) -0.002(3) 0.005(5) 0.022(3)
C19 0.108(8) 0.158(10) 0.067(3) -0.012(4) 0.006(4) 0.096(8)
C21 0.061(5) 0.107(6) 0.160(9) 0.030(7) 0.055(6) 0.035(4)
C23 0.094(7) 0.054(6) 0.066(4) -0.012(5) 0.041(5) -0.001(6)
C25 0.050(3) 0.033(5) 0.092(9) 0.019(7) 0.020(4) -0.004(4)
C27 0.055(4) 0.035(5) 0.064(4) 0.004(5) 0.013(4) -0.002(4)

loop_
_atom_type_symbol
_atom_type_description
_atom_type_scat_dispersion_real
_atom_type_scat_dispersion_imag
_atom_type_scat_source
C C 0.0030 0.0020 'International Tables Vol C Tables 4.2.6.8 and 6.1.1.4'
H H 0.0000 0.0000 'International Tables Vol C Tables 4.2.6.8 and 6.1.1.4'
N N 0.0070 0.0040 'International Tables Vol C Tables 4.2.6.8 and 6.1.1.4'
O O 0.0120 0.0060 'International Tables Vol C Tables 4.2.6.8 and 6.1.1.4'

loop_
_geom_angle_atom_site_label_1
_geom_angle_atom_site_label_2
_geom_angle_atom_site_label_3
_geom_angle
_geom_angle_site_symmetry_1
_geom_angle_site_symmetry_3
_geom_angle_publ_flag
C6 O1 C29 114.1(2) . . ?
C13 O2 C30 112.5(2) . . ?
C31 N1 C34 109.4(4) . . ?
C31 N1 C36 125.0(4) . . ?
C34 N1 C36 125.5(3) . . ?
C44 N2 C41 108.7(4) . . ?
C44 N2 C46 126.8(4) . . ?
C46 N2 C41 124.3(4) . . ?
C38 N3 C37 113.4(7) . . ?
C47 N4 C48 116.9(7) . . ?
C2 C1 C6 118.3(4) . . ?
C2 C1 C14 122.5(4) . 2_655 ?
C6 C1 C14 119.0(3) . 2_655 ?
C1 C2 H2 118.9 . . ?
C1 C2 C3 122.3(4) . . ?
C3 C2 H2 118.9 . . ?
C2 C3 C4 117.6(3) . . ?
C2 C3 C15 121.6(6) . . ?
C4 C3 C15 120.8(6) . . ?
C3 C4 H4 119.0 . . ?
C5 C4 C3 122.1(4) . . ?
C5 C4 H4 119.0 . . ?
C4 C5 C6 118.3(4) . . ?
C4 C5 C7 122.5(4) . . ?
C6 C5 C7 119.0(3) . . ?
O1 C6 C1 118.7(4) . . ?
O1 C6 C5 119.7(4) . . ?
C1 C6 C5 121.4(2) . . ?
C5 C7 H7 107.2 . . ?
C5 C7 C8 109.6(3) . . ?
C8 C7 H7 107.2 . . ?
C31 C7 C5 113.0(4) . . ?
C31 C7 H7 107.2 . . ?
C31 C7 C8 112.2(4) . . ?
C9 C8 C7 119.4(4) . . ?
C13 C8 C7 121.3(4) . . ?
C13 C8 C9 119.2(4) . . ?
C8 C9 H9 119.3 . . ?
C8 C9 C10 121.4(4) . . ?
C10 C9 H9 119.3 . . ?
C9 C10 C22 121.0(5) . . ?
C11 C10 C9 116.7(3) . . ?
C11 C10 C22 122.4(5) . . ?
C10 C11 H11 118.1 . . ?
C10 C11 C12 123.8(4) . . ?
C12 C11 H11 118.1 . . ?
C11 C12 C14 121.7(4) . . ?
C13 C12 C11 117.4(4) . . ?
C13 C12 C14 120.8(4) . . ?
C8 C13 O2 120.1(4) . . ?
C8 C13 C12 121.3(3) . . ?
C12 C13 O2 118.5(4) . . ?
C1 C14 H14 107.9 2_655 . ?
C12 C14 C1 108.3(3) . 2_655 ?
C12 C14 H14 107.9 . . ?
C12 C14 C41 112.3(4) . . ?
C41 C14 C1 112.3(3) . 2_655 ?
C41 C14 H14 107.9 . . ?
C3 C15 C16 109.0(8) . . ?
C3 C15 C17 108.2(5) . . ?
C3 C15 C21 108.5(6) . . ?
C18 C15 C3 109.6(8) . . ?
C18 C15 C16 102.4(12) . . ?
C20 C15 C3 111.7(6) . . ?
C20 C15 C16 95.6(13) . . ?
C20 C15 C18 125.9(14) . . ?
C17 C15 C21 97.7(9) . . ?
C19 C15 C3 115.3(7) . . ?
C19 C15 C17 112.2(8) . . ?
C19 C15 C21 113.4(7) . . ?
C10 C22 C24 107.0(4) . . ?
C10 C22 C26 106.9(6) . . ?
C10 C22 C23 106.9(5) . . ?
C10 C22 C27 110.2(5) . . ?
C24 C22 C26 106.5(7) . . ?
C28 C22 C10 115.1(6) . . ?
C28 C22 C24 109.8(6) . . ?
C28 C22 C26 111.0(7) . . ?
C25 C22 C10 116.1(6) . . ?
C25 C22 C23 111.2(8) . . ?
C25 C22 C27 109.8(7) . . ?
C27 C22 C23 101.5(7) . . ?
O1 C29 H29A 109.5 . . ?
O1 C29 H29B 109.5 . . ?
O1 C29 H29C 109.5 . . ?
H29A C29 H29B 109.5 . . ?
H29A C29 H29C 109.5 . . ?
H29B C29 H29C 109.5 . . ?
O2 C30 H30A 109.5 . . ?
O2 C30 H30B 109.5 . . ?
O2 C30 H30C 109.5 . . ?
H30A C30 H30B 109.5 . . ?
H30A C30 H30C 109.5 . . ?
H30B C30 H30C 109.5 . . ?
N1 C31 C7 120.7(4) . . ?
C32 C31 N1 106.6(4) . . ?
C32 C31 C7 132.2(4) . . ?
C31 C32 H32 125.7 . . ?
C31 C32 C33 108.7(4) . . ?
C33 C32 H32 125.7 . . ?
C32 C33 H33 125.8 . . ?
C34 C33 C32 108.3(5) . . ?
C34 C33 H33 125.8 . . ?
N1 C34 C35 121.4(4) . . ?
C33 C34 N1 107.0(4) . . ?
C33 C34 C35 131.6(5) . . ?
C34 C35 H35A 109.5 . . ?
C34 C35 H35B 109.5 . . ?
C34 C35 H35C 109.5 . . ?
H35A C35 H35B 109.5 . . ?
H35A C35 H35C 109.5 . . ?
H35B C35 H35C 109.5 . . ?
C37 C36 N1 120.1(5) . . ?
C40 C36 N1 122.9(5) . . ?
C40 C36 C37 116.9(5) . . ?
N3 C37 C36 126.6(7) . . ?
N3 C37 H37 116.7 . . ?
C36 C37 H37 116.7 . . ?
N3 C38 H38 115.1 . . ?
N3 C38 C39 129.8(8) . . ?
C39 C38 H38 115.1 . . ?
C38 C39 H39 123.3 . . ?
C38 C39 C40 113.4(6) . . ?
C40 C39 H39 123.3 . . ?
C36 C40 C39 119.8(6) . . ?
C36 C40 H40 120.1 . . ?
C39 C40 H40 120.1 . . ?
N2 C41 C14 119.7(4) . . ?
C42 C41 N2 107.5(4) . . ?
C42 C41 C14 132.2(4) . . ?
C41 C42 H42 126.0 . . ?
C41 C42 C43 107.9(4) . . ?
C43 C42 H42 126.0 . . ?
C42 C43 H43 125.9 . . ?
C44 C43 C42 108.1(4) . . ?
C44 C43 H43 125.9 . . ?
N2 C44 C45 121.1(4) . . ?
C43 C44 N2 107.7(4) . . ?
C43 C44 C45 131.2(5) . . ?
C44 C45 H45A 109.5 . . ?
C44 C45 H45B 109.5 . . ?
C44 C45 H45C 109.5 . . ?
H45A C45 H45B 109.5 . . ?
H45A C45 H45C 109.5 . . ?
H45B C45 H45C 109.5 . . ?
C47 C46 N2 120.2(5) . . ?
C47 C46 C50 118.7(5) . . ?
C50 C46 N2 121.1(5) . . ?
N4 C47 C46 120.6(7) . . ?
N4 C47 H47 119.7 . . ?
C46 C47 H47 119.7 . . ?
N4 C48 H48 118.0 . . ?
C49 C48 N4 124.0(7) . . ?
C49 C48 H48 118.0 . . ?
C48 C49 H49 120.2 . . ?
C48 C49 C50 119.5(9) . . ?
C50 C49 H49 120.2 . . ?
C46 C50 C49 120.3(8) . . ?
C46 C50 H50 119.9 . . ?
C49 C50 H50 119.9 . . ?
C15 C16 H16A 109.5 . . ?
C15 C16 H16B 109.5 . . ?
C15 C16 H16C 109.5 . . ?
H16A C16 H16B 109.5 . . ?
H16A C16 H16C 109.5 . . ?
H16B C16 H16C 109.5 . . ?
C15 C18 H18A 109.5 . . ?
C15 C18 H18B 109.5 . . ?
C15 C18 H18C 109.5 . . ?
H18A C18 H18B 109.5 . . ?
H18A C18 H18C 109.5 . . ?
H18B C18 H18C 109.5 . . ?
C15 C20 H20A 109.5 . . ?
C15 C20 H20B 109.5 . . ?
C15 C20 H20C 109.5 . . ?
H20A C20 H20B 109.5 . . ?
H20A C20 H20C 109.5 . . ?
H20B C20 H20C 109.5 . . ?
C22 C24 H24A 109.5 . . ?
C22 C24 H24B 109.5 . . ?
C22 C24 H24C 109.5 . . ?
H24A C24 H24B 109.5 . . ?
H24A C24 H24C 109.5 . . ?
H24B C24 H24C 109.5 . . ?
C22 C26 H26A 109.5 . . ?
C22 C26 H26B 109.5 . . ?
C22 C26 H26C 109.5 . . ?
H26A C26 H26B 109.5 . . ?
H26A C26 H26C 109.5 . . ?
H26B C26 H26C 109.5 . . ?
C22 C28 H28A 109.5 . . ?
C22 C28 H28B 109.5 . . ?
C22 C28 H28C 109.5 . . ?
H28A C28 H28B 109.5 . . ?
H28A C28 H28C 109.5 . . ?
H28B C28 H28C 109.5 . . ?
C15 C17 H17A 109.5 . . ?
C15 C17 H17B 109.5 . . ?
C15 C17 H17C 109.5 . . ?
H17A C17 H17B 109.5 . . ?
H17A C17 H17C 109.5 . . ?
H17B C17 H17C 109.5 . . ?
C15 C19 H19A 109.5 . . ?
C15 C19 H19B 109.5 . . ?
C15 C19 H19C 109.5 . . ?
H19A C19 H19B 109.5 . . ?
H19A C19 H19C 109.5 . . ?
H19B C19 H19C 109.5 . . ?
C15 C21 H21A 109.5 . . ?
C15 C21 H21B 109.5 . . ?
C15 C21 H21C 109.5 . . ?
H21A C21 H21B 109.5 . . ?
H21A C21 H21C 109.5 . . ?
H21B C21 H21C 109.5 . . ?
C22 C23 H23A 109.5 . . ?
C22 C23 H23B 109.5 . . ?
C22 C23 H23C 109.5 . . ?
H23A C23 H23B 109.5 . . ?
H23A C23 H23C 109.5 . . ?
H23B C23 H23C 109.5 . . ?
C22 C25 H25A 109.5 . . ?
C22 C25 H25B 109.5 . . ?
C22 C25 H25C 109.5 . . ?
H25A C25 H25B 109.5 . . ?
H25A C25 H25C 109.5 . . ?
H25B C25 H25C 109.5 . . ?
C22 C27 H27A 109.5 . . ?
C22 C27 H27B 109.5 . . ?
C22 C27 H27C 109.5 . . ?
H27A C27 H27B 109.5 . . ?
H27A C27 H27C 109.5 . . ?
H27B C27 H27C 109.5 . . ?

loop_
_geom_bond_atom_site_label_1
_geom_bond_atom_site_label_2
_geom_bond_distance
_geom_bond_site_symmetry_2
_geom_bond_publ_flag
O1 C6 1.386(3) . ?
O1 C29 1.440(4) . ?
O2 C13 1.401(3) . ?
O2 C30 1.431(3) . ?
N1 C31 1.387(6) . ?
N1 C34 1.410(6) . ?
N1 C36 1.424(6) . ?
N2 C41 1.402(6) . ?
N2 C44 1.381(6) . ?
N2 C46 1.415(6) . ?
N3 C37 1.308(9) . ?
N3 C38 1.277(10) . ?
N4 C47 1.369(8) . ?
N4 C48 1.397(12) . ?
C1 C2 1.391(6) . ?
C1 C6 1.394(7) . ?
C1 C14 1.541(6) 2_655 ?
C2 H2 0.9500 . ?
C2 C3 1.398(7) . ?
C3 C4 1.395(8) . ?
C3 C15 1.532(4) . ?
C4 H4 0.9500 . ?
C4 C5 1.395(6) . ?
C5 C6 1.398(7) . ?
C5 C7 1.526(6) . ?
C7 H7 1.0000 . ?
C7 C8 1.534(6) . ?
C7 C31 1.501(6) . ?
C8 C9 1.409(6) . ?
C8 C13 1.382(6) . ?
C9 H9 0.9500 . ?
C9 C10 1.408(7) . ?
C10 C11 1.381(7) . ?
C10 C22 1.530(4) . ?
C11 H11 0.9500 . ?
C11 C12 1.403(6) . ?
C12 C13 1.399(6) . ?
C12 C14 1.519(6) . ?
C14 H14 1.0000 . ?
C14 C41 1.522(6) . ?
C15 C16 1.71(2) . ?
C15 C18 1.522(19) . ?
C15 C20 1.458(12) . ?
C15 C17 1.525(10) . ?
C15 C19 1.448(13) . ?
C15 C21 1.597(13) . ?
C22 C24 1.542(11) . ?
C22 C26 1.651(11) . ?
C22 C28 1.426(12) . ?
C22 C23 1.586(12) . ?
C22 C25 1.447(12) . ?
C22 C27 1.567(12) . ?
C29 H29A 0.9800 . ?
C29 H29B 0.9800 . ?
C29 H29C 0.9800 . ?
C30 H30A 0.9800 . ?
C30 H30B 0.9800 . ?
C30 H30C 0.9800 . ?
C31 C32 1.372(7) . ?
C32 H32 0.9500 . ?
C32 C33 1.418(7) . ?
C33 H33 0.9500 . ?
C33 C34 1.351(7) . ?
C34 C35 1.503(6) . ?
C35 H35A 0.9800 . ?
C35 H35B 0.9800 . ?
C35 H35C 0.9800 . ?
C36 C37 1.373(7) . ?
C36 C40 1.348(7) . ?
C37 H37 0.9500 . ?
C38 H38 0.9500 . ?
C38 C39 1.368(10) . ?
C39 H39 0.9500 . ?
C39 C40 1.421(8) . ?
C40 H40 0.9500 . ?
C41 C42 1.344(7) . ?
C42 H42 0.9500 . ?
C42 C43 1.426(7) . ?
C43 H43 0.9500 . ?
C43 C44 1.349(6) . ?
C44 C45 1.502(6) . ?
C45 H45A 0.9800 . ?
C45 H45B 0.9800 . ?
C45 H45C 0.9800 . ?
C46 C47 1.385(7) . ?
C46 C50 1.386(7) . ?
C47 H47 0.9500 . ?
C48 H48 0.9500 . ?
C48 C49 1.290(13) . ?
C49 H49 0.9500 . ?
C49 C50 1.371(10) . ?
C50 H50 0.9500 . ?
C16 H16A 0.9800 . ?
C16 H16B 0.9800 . ?
C16 H16C 0.9800 . ?
C18 H18A 0.9800 . ?
C18 H18B 0.9800 . ?
C18 H18C 0.9800 . ?
C20 H20A 0.9800 . ?
C20 H20B 0.9800 . ?
C20 H20C 0.9800 . ?
C24 H24A 0.9800 . ?
C24 H24B 0.9800 . ?
C24 H24C 0.9800 . ?
C26 H26A 0.9800 . ?
C26 H26B 0.9800 . ?
C26 H26C 0.9800 . ?
C28 H28A 0.9800 . ?
C28 H28B 0.9800 . ?
C28 H28C 0.9800 . ?
C17 H17A 0.9800 . ?
C17 H17B 0.9800 . ?
C17 H17C 0.9800 . ?
C19 H19A 0.9800 . ?
C19 H19B 0.9800 . ?
C19 H19C 0.9800 . ?
C21 H21A 0.9800 . ?
C21 H21B 0.9800 . ?
C21 H21C 0.9800 . ?
C23 H23A 0.9800 . ?
C23 H23B 0.9800 . ?
C23 H23C 0.9800 . ?
C25 H25A 0.9800 . ?
C25 H25B 0.9800 . ?
C25 H25C 0.9800 . ?
C27 H27A 0.9800 . ?
C27 H27B 0.9800 . ?
C27 H27C 0.9800 . ?

loop_
_geom_torsion_atom_site_label_1
_geom_torsion_atom_site_label_2
_geom_torsion_atom_site_label_3
_geom_torsion_atom_site_label_4
_geom_torsion
_geom_torsion_site_symmetry_1
_geom_torsion_site_symmetry_2
_geom_torsion_site_symmetry_3
_geom_torsion_site_symmetry_4
_geom_torsion_publ_flag
N1 C31 C32 C33 0.7(6) . . . . ?
N1 C36 C37 N3 -179.4(7) . . . . ?
N1 C36 C40 C39 -177.1(5) . . . . ?
N2 C41 C42 C43 0.6(6) . . . . ?
N2 C46 C47 N4 -179.8(5) . . . . ?
N2 C46 C50 C49 179.0(6) . . . . ?
N3 C38 C39 C40 1.5(13) . . . . ?
N4 C48 C49 C50 0.0(14) . . . . ?
C1 C2 C3 C4 -0.1(5) . . . . ?
C1 C2 C3 C15 177.4(3) . . . . ?
C1 C14 C41 N2 -71.4(5) 2_655 . . . ?
C1 C14 C41 C42 98.7(6) 2_655 . . . ?
C2 C1 C6 O1 -176.8(3) . . . . ?
C2 C1 C6 C5 -2.3(4) . . . . ?
C2 C3 C4 C5 -0.3(5) . . . . ?
C2 C3 C15 C16 -164.6(8) . . . . ?
C2 C3 C15 C18 -53.3(13) . . . . ?
C2 C3 C15 C20 91.0(13) . . . . ?
C2 C3 C15 C17 -115.6(8) . . . . ?
C2 C3 C15 C19 11.0(9) . . . . ?
C2 C3 C15 C21 139.5(7) . . . . ?
C3 C4 C5 C6 -0.6(6) . . . . ?
C3 C4 C5 C7 173.3(3) . . . . ?
C4 C3 C15 C16 12.8(9) . . . . ?
C4 C3 C15 C18 124.1(13) . . . . ?
C4 C3 C15 C20 -91.6(13) . . . . ?
C4 C3 C15 C17 61.8(8) . . . . ?
C4 C3 C15 C19 -171.6(8) . . . . ?
C4 C3 C15 C21 -43.2(7) . . . . ?
C4 C5 C6 O1 176.4(3) . . . . ?
C4 C5 C6 C1 2.0(4) . . . . ?
C4 C5 C7 C8 -101.7(4) . . . . ?
C4 C5 C7 C31 24.3(5) . . . . ?
C5 C7 C8 C9 56.8(5) . . . . ?
C5 C7 C8 C13 -118.6(4) . . . . ?
C5 C7 C31 N1 71.0(5) . . . . ?
C5 C7 C31 C32 -99.4(6) . . . . ?
C6 C1 C2 C3 1.4(6) . . . . ?
C6 C5 C7 C8 72.2(4) . . . . ?
C6 C5 C7 C31 -161.8(3) . . . . ?
C7 C5 C6 O1 2.3(5) . . . . ?
C7 C5 C6 C1 -172.2(4) . . . . ?
C7 C8 C9 C10 -176.6(4) . . . . ?
C7 C8 C13 O2 -3.7(5) . . . . ?
C7 C8 C13 C12 172.4(4) . . . . ?
C7 C31 C32 C33 172.1(5) . . . . ?
C8 C7 C31 N1 -164.4(4) . . . . ?
C8 C7 C31 C32 25.1(8) . . . . ?
C8 C9 C10 C11 3.8(4) . . . . ?
C8 C9 C10 C22 -175.0(3) . . . . ?
C9 C8 C13 O2 -179.1(3) . . . . ?
C9 C8 C13 C12 -3.0(4) . . . . ?
C9 C10 C11 C12 -2.7(4) . . . . ?
C9 C10 C22 C24 113.6(6) . . . . ?
C9 C10 C22 C26 -132.6(6) . . . . ?
C9 C10 C22 C28 -8.7(6) . . . . ?
C9 C10 C22 C23 70.3(7) . . . . ?
C9 C10 C22 C25 -164.9(7) . . . . ?
C9 C10 C22 C27 -39.2(7) . . . . ?
C10 C11 C12 C13 -1.1(6) . . . . ?
C10 C11 C12 C14 176.5(4) . . . . ?
C11 C10 C22 C24 -65.1(6) . . . . ?
C11 C10 C22 C26 48.8(6) . . . . ?
C11 C10 C22 C28 172.6(6) . . . . ?
C11 C10 C22 C23 -108.3(7) . . . . ?
C11 C10 C22 C25 16.4(8) . . . . ?
C11 C10 C22 C27 142.1(6) . . . . ?
C11 C12 C13 O2 -179.8(3) . . . . ?
C11 C12 C13 C8 4.0(4) . . . . ?
C11 C12 C14 C1 -57.8(5) . . . 2_655 ?
C11 C12 C14 C41 66.9(5) . . . . ?
C12 C14 C41 N2 166.2(4) . . . . ?
C12 C14 C41 C42 -23.6(7) . . . . ?
C13 C8 C9 C10 -1.1(6) . . . . ?
C13 C12 C14 C1 119.8(4) . . . 2_655 ?
C13 C12 C14 C41 -115.6(4) . . . . ?
C14 C1 C2 C3 -173.5(4) 2_655 . . . ?
C14 C1 C6 O1 -1.8(4) 2_655 . . . ?
C14 C1 C6 C5 172.7(4) 2_655 . . . ?
C14 C12 C13 O2 2.5(5) . . . . ?
C14 C12 C13 C8 -173.6(4) . . . . ?
C14 C41 C42 C43 -170.4(5) . . . . ?
C15 C3 C4 C5 -177.8(3) . . . . ?
C22 C10 C11 C12 176.0(3) . . . . ?
C29 O1 C6 C1 -93.1(4) . . . . ?
C29 O1 C6 C5 92.3(5) . . . . ?
C30 O2 C13 C8 -90.3(5) . . . . ?
C30 O2 C13 C12 93.5(5) . . . . ?
C31 N1 C34 C33 1.0(6) . . . . ?
C31 N1 C34 C35 -178.7(5) . . . . ?
C31 N1 C36 C37 -105.8(6) . . . . ?
C31 N1 C36 C40 71.6(7) . . . . ?
C31 C7 C8 C9 -69.6(5) . . . . ?
C31 C7 C8 C13 115.0(4) . . . . ?
C31 C32 C33 C34 -0.1(7) . . . . ?
C32 C33 C34 N1 -0.5(7) . . . . ?
C32 C33 C34 C35 179.1(6) . . . . ?
C34 N1 C31 C7 -173.6(4) . . . . ?
C34 N1 C31 C32 -1.0(5) . . . . ?
C34 N1 C36 C37 77.4(7) . . . . ?
C34 N1 C36 C40 -105.2(6) . . . . ?
C36 N1 C31 C7 9.2(7) . . . . ?
C36 N1 C31 C32 -178.2(5) . . . . ?
C36 N1 C34 C33 178.1(5) . . . . ?
C36 N1 C34 C35 -1.5(7) . . . . ?
C37 N3 C38 C39 1.4(15) . . . . ?
C37 C36 C40 C39 0.4(8) . . . . ?
C38 N3 C37 C36 -3.8(12) . . . . ?
C38 C39 C40 C36 -2.3(8) . . . . ?
C40 C36 C37 N3 3.0(10) . . . . ?
C41 N2 C44 C43 -0.8(5) . . . . ?
C41 N2 C44 C45 179.3(4) . . . . ?
C41 N2 C46 C47 -66.4(6) . . . . ?
C41 N2 C46 C50 113.9(5) . . . . ?
C41 C42 C43 C44 -1.1(7) . . . . ?
C42 C43 C44 N2 1.2(6) . . . . ?
C42 C43 C44 C45 -178.9(5) . . . . ?
C44 N2 C41 C14 172.4(4) . . . . ?
C44 N2 C41 C42 0.1(5) . . . . ?
C44 N2 C46 C47 108.3(5) . . . . ?
C44 N2 C46 C50 -71.4(6) . . . . ?
C46 N2 C41 C14 -12.1(6) . . . . ?
C46 N2 C41 C42 175.5(5) . . . . ?
C46 N2 C44 C43 -176.1(5) . . . . ?
C46 N2 C44 C45 3.9(7) . . . . ?
C47 N4 C48 C49 -0.7(13) . . . . ?
C47 C46 C50 C49 -0.7(9) . . . . ?
C48 N4 C47 C46 0.7(10) . . . . ?
C48 C49 C50 C46 0.7(12) . . . . ?
C50 C46 C47 N4 -0.1(9) . . . . ?

loop_
_twin_individual_id
_twin_individual_mass_fraction_refined
1 0.50248
2 0.49752
